data_7111250
loop_
_publ_author_name
'Du, Miao'
'Bu, Xian-He'
'Guo, Ya-Mei'
'Ribas, Joan'
'Diaz, Carmen'

_publ_section_title
;
 Proton-controlled inter-conversion between an achiral discrete molecular
 square and a chiral interpenetrated double-chain architecture
;
_journal_issue 21
_journal_name_full 'Chemical Communications'
_journal_page_first 2550
_journal_paper_doi 10.1039/b207294g
_journal_year 2002
_chemical_formula_sum 'C48 H88 Cl4 Cu4 N8 O34'
_chemical_formula_weight 1717.24
_chemical_name_systematic
; 
? 
;
_space_group_IT_number 88
_symmetry_cell_setting tetragonal
_symmetry_space_group_name_Hall '-I 4ad'
_symmetry_space_group_name_H-M 'I 41/a :2'
_atom_sites_solution_hydrogens geom
_atom_sites_solution_primary direct
_atom_sites_solution_secondary difmap
_audit_creation_method SHELXL-97
_cell_angle_alpha 90.00
_cell_angle_beta 90.00
_cell_angle_gamma 90.00
_cell_formula_units_Z 4
_cell_length_a 13.4001(10)
_cell_length_b 13.4001(10)
_cell_length_c 34.747(4)
_cell_measurement_reflns_used 6502
_cell_measurement_temperature 293(2)
_cell_measurement_theta_max 25.03
_cell_measurement_theta_min 1.63
_cell_volume 6239.3(10)
_computing_cell_refinement 'Bruker SMART'
_computing_data_collection 'Bruker SMART'
_computing_data_reduction 'Bruker SHELXTL'
_computing_molecular_graphics 'Bruker SHELXTL'
_computing_publication_material 'Bruker SHELXTL'
_computing_structure_refinement 'SHELXL-97 (Sheldrick, 1997)'
_computing_structure_solution 'SHELXS-97 (Sheldrick, 1990)'
_diffrn_ambient_temperature 293(2)
_diffrn_measured_fraction_theta_full 0.820
_diffrn_measured_fraction_theta_max 0.820
_diffrn_measurement_device_type 'CCD area detector'
_diffrn_measurement_method 'phi and omega scans'
_diffrn_radiation_monochromator graphite
_diffrn_radiation_source 'fine-focus sealed tube'
_diffrn_radiation_type MoK\a
_diffrn_radiation_wavelength 0.71073
_diffrn_reflns_av_R_equivalents 0.0796
_diffrn_reflns_av_sigmaI/netI 0.0705
_diffrn_reflns_limit_h_max 4
_diffrn_reflns_limit_h_min -15
_diffrn_reflns_limit_k_max 12
_diffrn_reflns_limit_k_min -15
_diffrn_reflns_limit_l_max 37
_diffrn_reflns_limit_l_min -37
_diffrn_reflns_number 6541
_diffrn_reflns_theta_full 25.03
_diffrn_reflns_theta_max 25.03
_diffrn_reflns_theta_min 1.63
_exptl_absorpt_coefficient_mu 1.622
_exptl_absorpt_correction_T_max 0.7374
_exptl_absorpt_correction_T_min 0.6872
_exptl_absorpt_correction_type multi-scan
_exptl_absorpt_process_details SADABS
_exptl_crystal_colour 'dark blue'
_exptl_crystal_density_diffrn 1.828
_exptl_crystal_density_method 'not measured'
_exptl_crystal_description block
_exptl_crystal_F_000 3552
_exptl_crystal_size_max 0.25
_exptl_crystal_size_mid 0.20
_exptl_crystal_size_min 0.20
_refine_diff_density_max 1.039
_refine_diff_density_min -0.993
_refine_diff_density_rms 0.210
_refine_ls_extinction_method none
_refine_ls_goodness_of_fit_ref 1.095
_refine_ls_hydrogen_treatment mixed
_refine_ls_matrix_type full
_refine_ls_number_parameters 194
_refine_ls_number_reflns 2265
_refine_ls_number_restraints 25
_refine_ls_restrained_S_all 1.088
_refine_ls_R_factor_all 0.1843
_refine_ls_R_factor_gt 0.1390
_refine_ls_shift/su_max 0.097
_refine_ls_shift/su_mean 0.074
_refine_ls_structure_factor_coef Fsqd
_refine_ls_weighting_details 'calc w=1/[\s^2^(Fo^2^)+(0.2000P)^2^+0.0000P] where P=(Fo^2^+2Fc^2^)/3'
_refine_ls_weighting_scheme calc
_refine_ls_wR_factor_gt 0.3252
_refine_ls_wR_factor_ref 0.3578
_reflns_number_gt 1449
_reflns_number_total 2265
_reflns_threshold_expression >2sigma(I)
_cod_data_source_file b207294gsup1.cif
_cod_data_source_block 1
_cod_depositor_comments
;
The following automatic conversions were performed:

'_symmetry_cell_setting' value 'Tetragonal' changed to 'tetragonal'
according to /home/saulius/struct/CIF-dictionaries/cif_core.dic
dictionary named 'cif_core.dic' version 2.4.2 from
2011-04-26.

'_exptl_absorpt_correction_type' value 'MULTI-SCAN'
changed to 'multi-scan' according to
/home/saulius/struct/CIF-dictionaries/cif_core.dic dictionary named
'cif_core.dic' version 2.4.2 from 2011-04-26.

Automatic conversion script
Id: cif_fix_values 1891 2012-01-12 08:04:46Z andrius 
;
_cod_original_cell_volume 6239.2(10)
_cod_original_sg_symbol_H-M I4(1)/a
_cod_database_code 7111250

loop_
_symmetry_equiv_pos_as_xyz
'x, y, z'
'-x+1/2, -y, z+1/2'
'-y+3/4, x+1/4, z+1/4'
'y+3/4, -x+3/4, z+3/4'
'x+1/2, y+1/2, z+1/2'
'-x+1, -y+1/2, z+1'
'-y+5/4, x+3/4, z+3/4'
'y+5/4, -x+5/4, z+5/4'
'-x, -y, -z'
'x-1/2, y, -z-1/2'
'y-3/4, -x-1/4, -z-1/4'
'-y-3/4, x-3/4, -z-3/4'
'-x+1/2, -y+1/2, -z+1/2'
'x, y+1/2, -z'
'y-1/4, -x+1/4, -z+1/4'
'-y-1/4, x-1/4, -z-1/4'

loop_
_atom_site_label
_atom_site_type_symbol
_atom_site_fract_x
_atom_site_fract_y
_atom_site_fract_z
_atom_site_U_iso_or_equiv
_atom_site_adp_type
_atom_site_occupancy
_atom_site_symmetry_multiplicity
_atom_site_calc_flag
_atom_site_refinement_flags
Cu1 Cu 0.67310(11) 0.57566(11) 0.11651(5) 0.0482(7) Uani 1 1 d .
Cl1 Cl 0.0000 0.2500 0.0235(3) 0.116(3) Uani 1 2 d SD
Cl2 Cl 0.5000 0.2500 0.0578(3) 0.101(2) Uani 1 2 d SD
O1 O 0.5284(8) 0.5833(9) 0.1103(3) 0.069(3) Uani 1 1 d .
O2 O 0.3829(9) 0.5903(9) 0.0820(3) 0.076(3) Uani 1 1 d .
N1 N 0.8033(13) 0.4964(13) 0.1287(5) 0.112(7) Uani 1 1 d D
N2 N 0.7080(8) 0.5863(10) 0.0601(4) 0.074(4) Uani 1 1 d D
C11 C 0.8190(18) 0.4100(12) 0.1070(7) 0.166(18) Uani 1 1 d D
H11A H 0.8038 0.3505 0.1218 0.200 Uiso 1 1 calc R
H11B H 0.8872 0.4062 0.0978 0.200 Uiso 1 1 calc R
C12 C 0.747(2) 0.424(2) 0.0746(8) 0.18(19) Uani 1 1 d D
H12A H 0.6836 0.4184 0.0879 0.218 Uiso 1 1 calc R
H12B H 0.7540 0.3611 0.0610 0.218 Uiso 1 1 calc R
C13 C 0.721(3) 0.4937(14) 0.0424(8) 0.174(17) Uani 1 1 d D
H13A H 0.7748 0.4965 0.0237 0.209 Uiso 1 1 calc R
H13B H 0.6605 0.4726 0.0296 0.209 Uiso 1 1 calc R
C21 C 0.881(3) 0.5639(17) 0.1218(8) 0.27(3) Uani 1 1 d D
H21A H 0.9438 0.5273 0.1230 0.324 Uiso 1 1 calc R
H21B H 0.8820 0.6122 0.1426 0.324 Uiso 1 1 calc R
C22 C 0.8790(14) 0.620(2) 0.0844(7) 0.144(11) Uani 1 1 d D
H22A H 0.9183 0.5806 0.0666 0.173 Uiso 1 1 calc R
H22B H 0.9170 0.6805 0.0890 0.173 Uiso 1 1 calc R
C23 C 0.7888(15) 0.6528(17) 0.0620(9) 0.141(11) Uani 1 1 d D
H23A H 0.7650 0.7148 0.0730 0.169 Uiso 1 1 calc R
H23B H 0.8099 0.6671 0.0358 0.169 Uiso 1 1 calc R
C41 C 0.6247(9) 0.6318(15) 0.0426(6) 0.105(7) Uani 1 1 d D
H41A H 0.6407 0.6377 0.0155 0.126 Uiso 1 1 calc R
H41B H 0.6217 0.6993 0.0526 0.126 Uiso 1 1 calc R
C42 C 0.5206(10) 0.5914(15) 0.0446(5) 0.110(8) Uani 1 1 d D
H42A H 0.4782 0.6323 0.0284 0.132 Uiso 1 1 calc R
H42B H 0.5207 0.5245 0.0339 0.132 Uiso 1 1 calc R
C43 C 0.4755(9) 0.5872(11) 0.0839(5) 0.061(4) Uani 1 1 d D
C31 C 0.7997(15) 0.4616(13) 0.1669(6) 0.134(11) Uani 1 1 d D
H31A H 0.8202 0.5166 0.1832 0.161 Uiso 1 1 calc R
H31B H 0.8507 0.4106 0.1692 0.161 Uiso 1 1 calc R
C32 C 0.7059(19) 0.419(2) 0.1843(8) 0.181(16) Uani 1 1 d D
H32A H 0.6490 0.4578 0.1755 0.218 Uiso 1 1 calc R
H32B H 0.6971 0.3511 0.1754 0.218 Uiso 1 1 calc R
C33 C 0.709(6) 0.420(10) 0.2275(8) 0.110 Uiso 1 1 d PD
O3 O 0.636(2) 0.453(3) 0.2434(9) 0.151 Uiso 1 1 d PD
O4 O 0.777(2) 0.376(3) 0.2423(10) 0.156 Uiso 1 1 d PD
O11 O 0.0000 0.2500 0.0649(7) 0.200 Uiso 1 2 d SD
O12 O -0.012(4) 0.3576(15) 0.0211(16) 0.135 Uiso 0.37 1 d PD
O13 O 0.099(2) 0.286(4) 0.0161(17) 0.149 Uiso 0.37 1 d PD
O21 O 0.5000 0.2500 0.0990(6) 0.205(16) Uiso 1 2 d SD
O22 O 0.403(2) 0.249(3) 0.0401(13) 0.125 Uiso 0.37 1 d PD
O23 O 0.491(4) 0.3546(18) 0.0478(18) 0.144(16) Uiso 0.37 1 d PD
O5 O 0.663(2) 0.430(3) 0.1171(12) 0.120(11) Uiso 0.50 1 d P

loop_
_atom_site_aniso_label
_atom_site_aniso_U_11
_atom_site_aniso_U_22
_atom_site_aniso_U_33
_atom_site_aniso_U_23
_atom_site_aniso_U_13
_atom_site_aniso_U_12
Cu1 0.0429(9) 0.0443(9) 0.0574(12) -0.0069(7) 0.0011(6) 0.0013(6)
Cl1 0.087(4) 0.132(6) 0.128(8) 0.000 0.000 -0.011(4)
Cl2 0.102(5) 0.089(4) 0.112(7) 0.000 0.000 0.015(4)
O1 0.055(6) 0.090(8) 0.062(8) -0.004(5) 0.015(5) -0.002(5)
O2 0.090(8) 0.107(8) 0.033(7) -0.005(5) -0.003(5) -0.026(6)
N1 0.122(15) 0.107(14) 0.106(17) 0.019(11) 0.012(11) 0.052(12)
N2 0.039(6) 0.103(10) 0.079(11) -0.005(8) 0.014(6) 0.006(6)
C11 0.14(2) 0.049(10) 0.31(5) 0.054(18) 0.10(3) 0.054(13)
C12 0.14(3) 0.15(3) 0.25(6) -0.10(4) 0.04(3) -0.03(2)
C13 0.30(5) 0.100(18) 0.12(3) 0.005(17) 0.05(3) 0.08(3)
C21 0.52(9) 0.090(19) 0.20(4) -0.07(2) 0.12(5) -0.17(4)
C22 0.106(17) 0.21(3) 0.12(2) -0.06(2) 0.043(15) -0.076(19)
C23 0.15(2) 0.16(3) 0.11(3) 0.047(19) -0.030(18) -0.004(19)
C41 0.108(15) 0.110(15) 0.097(18) 0.037(13) 0.049(12) 0.010(12)
C42 0.077(11) 0.115(16) 0.14(2) 0.054(14) -0.048(13) -0.006(10)
C43 0.028(6) 0.071(8) 0.085(14) -0.017(8) 0.003(7) -0.009(5)
C31 0.134(19) 0.050(9) 0.22(3) 0.008(13) -0.034(19) 0.048(11)
C32 0.14(2) 0.15(3) 0.25(5) 0.05(3) 0.01(3) -0.07(2)

loop_
_atom_type_symbol
_atom_type_description
_atom_type_scat_dispersion_real
_atom_type_scat_dispersion_imag
_atom_type_scat_source
C C 0.0033 0.0016 'International Tables Vol C Tables 4.2.6.8 and 6.1.1.4'
H H 0.0000 0.0000 'International Tables Vol C Tables 4.2.6.8 and 6.1.1.4'
N N 0.0061 0.0033 'International Tables Vol C Tables 4.2.6.8 and 6.1.1.4'
O O 0.0106 0.0060 'International Tables Vol C Tables 4.2.6.8 and 6.1.1.4'
Cl Cl 0.1484 0.1585 'International Tables Vol C Tables 4.2.6.8 and 6.1.1.4'
Cu Cu 0.3201 1.2651 'International Tables Vol C Tables 4.2.6.8 and 6.1.1.4'

loop_
_geom_angle_atom_site_label_1
_geom_angle_atom_site_label_2
_geom_angle_atom_site_label_3
_geom_angle
_geom_angle_site_symmetry_1
_geom_angle_site_symmetry_3
O2 Cu1 O1 89.4(5) 12_766 .
O2 Cu1 O5 112.0(12) 12_766 .
O1 Cu1 O5 89.2(10) . .
O2 Cu1 N2 151.9(5) 12_766 .
O1 Cu1 N2 96.9(5) . .
O5 Cu1 N2 95.5(12) . .
O2 Cu1 N1 95.2(6) 12_766 .
O1 Cu1 N1 151.5(6) . .
O5 Cu1 N1 63.0(11) . .
N2 Cu1 N1 92.2(6) . .
O13 Cl1 O13 159(5) . 6_454
O13 Cl1 O11 100(2) . .
O13 Cl1 O11 100(2) 6_454 .
O13 Cl1 O12 76(3) . .
O13 Cl1 O12 103(3) 6_454 .
O11 Cl1 O12 93(2) . .
O13 Cl1 O12 103(3) . 6_454
O13 Cl1 O12 76(3) 6_454 6_454
O11 Cl1 O12 93(2) . 6_454
O12 Cl1 O12 173(4) . 6_454
O21 Cl2 O22 115(2) . .
O21 Cl2 O22 115(2) . 6_554
O22 Cl2 O22 130(4) . 6_554
O21 Cl2 O23 104(2) . .
O22 Cl2 O23 81(2) . .
O22 Cl2 O23 88(3) 6_554 .
O21 Cl2 O23 104(2) . 6_554
O22 Cl2 O23 88(3) . 6_554
O22 Cl2 O23 81(2) 6_554 6_554
O23 Cl2 O23 152(5) . 6_554
C43 O1 Cu1 134.0(10) . .
C43 O2 Cu1 109.9(10) . 15_565
C11 N1 C21 109.3(19) . .
C11 N1 C31 103.8(19) . .
C21 N1 C31 113.6(19) . .
C11 N1 Cu1 116.0(14) . .
C21 N1 Cu1 106(2) . .
C31 N1 Cu1 109.3(12) . .
C13 N2 C23 119(2) . .
C13 N2 C41 107(2) . .
C23 N2 C41 110.8(15) . .
C13 N2 Cu1 113.2(14) . .
C23 N2 Cu1 100.4(15) . .
C41 N2 Cu1 105.4(10) . .
N1 C11 C12 101.9(17) . .
C11 C12 C13 142(3) . .
C11 C12 O5 78.3(19) . .
C13 C12 O5 115(3) . .
N2 C13 C12 105(2) . .
N1 C21 C22 117(2) . .
C21 C22 C23 128(2) . .
N2 C23 C22 117.3(17) . .
N2 C41 C42 124.1(14) . .
C43 C42 C41 115.7(14) . .
O1 C43 O2 130.7(15) . .
O1 C43 C42 118.5(12) . .
O2 C43 C42 110.8(14) . .
N1 C31 C32 122(2) . .
C33 C32 C31 112(5) . .
O4 C33 O3 127(2) . .
O4 C33 C32 116.2(15) . .
O3 C33 C32 116.3(14) . .
C12 O5 Cu1 89.8(18) . .

loop_
_geom_bond_atom_site_label_1
_geom_bond_atom_site_label_2
_geom_bond_distance
_geom_bond_site_symmetry_2
Cu1 O2 1.955(11) 12_766
Cu1 O1 1.954(11) .
Cu1 O5 1.95(3) .
Cu1 N2 2.019(14) .
Cu1 N1 2.086(16) .
Cl1 O13 1.438(19) .
Cl1 O13 1.438(19) 6_454
Cl1 O11 1.44(2) .
Cl1 O12 1.453(19) .
Cl1 O12 1.453(19) 6_454
Cl2 O21 1.433(19) .
Cl2 O22 1.443(19) .
Cl2 O22 1.443(19) 6_554
Cl2 O23 1.448(19) .
Cl2 O23 1.448(19) 6_554
O1 C43 1.162(18) .
O2 C43 1.244(17) .
O2 Cu1 1.955(11) 15_565
N1 C11 1.396(10) .
N1 C21 1.403(10) .
N1 C31 1.408(10) .
N2 C13 1.396(10) .
N2 C23 1.403(10) .
N2 C41 1.411(9) .
C11 C12 1.494(10) .
C12 C13 1.500(10) .
C21 C22 1.501(10) .
C22 C23 1.504(10) .
C41 C42 1.498(10) .
C42 C43 1.493(10) .
C31 C32 1.506(10) .
C32 C33 1.501(11) .
C33 O4 1.202(12) .
C33 O3 1.201(11) .
